data_7134826
loop_
_publ_author_name
'Xiao, Yu-Qing'
'Li, Zi-Qing'
'Hu, Fang'
'Li, Tian-Yu'
'Zhou, Zheng-Xin'
'Zhang, Zhihan'
'Tan, Ying'
'Xiao, Wen-Jing'
'Gavrilov, Konstantin Nikolaevich'
'Lu, Liang-Qiu'

_publ_section_title
;
 Pd-catalyzed asymmetric (6+2) dipolar cyclization for medium-sized
 spirooxindoles.
;
_journal_issue 64
_journal_name_full 'Chemical communications (Cambridge, England)'
_journal_page_first 12030
_journal_page_last 12033
_journal_paper_doi 10.1039/d5cc02323h
_journal_volume 61
_journal_year 2025
_chemical_absolute_configuration ad
_chemical_formula_moiety 'C21 H18 Cl N O3'
_chemical_formula_sum 'C21 H18 Cl N O3'
_chemical_formula_weight 367.81
_space_group_crystal_system monoclinic
_space_group_IT_number 4
_space_group_name_Hall 'P 2yb'
_space_group_name_H-M_alt 'P 1 21 1'
_atom_sites_solution_hydrogens geom
_atom_sites_solution_primary dual
_audit_creation_date 2023-05-10
_audit_creation_method
; 
Olex2 1.3 
(compiled 2020.11.12 svn.r5f609507 for OlexSys, GUI svn.r6408) 
;
_audit_update_record
;
2024-01-20 deposited with the CCDC.	2025-07-03 downloaded from the CCDC.
;
_cell_angle_alpha 90
_cell_angle_beta 96.286(2)
_cell_angle_gamma 90
_cell_formula_units_Z 2
_cell_length_a 5.9050(6)
_cell_length_b 10.3232(11)
_cell_length_c 14.2771(16)
_cell_measurement_reflns_used 9775
_cell_measurement_temperature 100.0
_cell_measurement_theta_max 72.27
_cell_measurement_theta_min 3.73
_cell_volume 865.08(16)
_computing_cell_refinement 'SAINT V8.40B Bruker-AXS, Madison WI for PHOTON III'
_computing_data_collection 'Bruker APEX3 Bruker-AXS, Madison WI'
_computing_data_reduction 'SAINT V8.40B Bruker-AXS, Madison WI for PHOTON III'
_computing_molecular_graphics 'Bruker SHELXTL Bruker-AXS, Madison WI and local programs'
_computing_publication_material 'Bruker SHELXTL Bruker-AXS, Madison WI'
_computing_structure_refinement 'SHELXL-2018/3 (Sheldrick, 2018)'
_computing_structure_solution 'SHELXT 2018/2 (Sheldrick, 2018)'
_diffrn_ambient_temperature 100.0
_diffrn_detector 'Bruker Photon III 28 detector'
_diffrn_detector_area_resol_mean ' 7.39 for PHOTON III'
_diffrn_detector_type 'Bruker Photon III 28'
_diffrn_measured_fraction_theta_full 0.962
_diffrn_measured_fraction_theta_max 0.969
_diffrn_measurement_device 'Bruker D8 Venture'
_diffrn_measurement_device_type 'Bruker Photon III'
_diffrn_measurement_method 'Profile data from \q/2\q scans'
_diffrn_radiation_monochromator 'Metaljet Helios MX'
_diffrn_radiation_probe x-ray
_diffrn_radiation_type Synchrotron
_diffrn_radiation_wavelength 1.34139
_diffrn_radiation_xray_symbol 'Ga K\a'
_diffrn_reflns_av_R_equivalents 0.0528
_diffrn_reflns_av_unetI/netI 0.0395
_diffrn_reflns_Laue_measured_fraction_full 0.962
_diffrn_reflns_Laue_measured_fraction_max 0.969
_diffrn_reflns_limit_h_max 7
_diffrn_reflns_limit_h_min -8
_diffrn_reflns_limit_k_max 14
_diffrn_reflns_limit_k_min -14
_diffrn_reflns_limit_l_max 20
_diffrn_reflns_limit_l_min -20
_diffrn_reflns_number 30058
_diffrn_reflns_point_group_measured_fraction_full 0.949
_diffrn_reflns_point_group_measured_fraction_max 0.951
_diffrn_reflns_theta_full 53.594
_diffrn_reflns_theta_max 72.716
_diffrn_reflns_theta_min 5.424
_diffrn_source 'METALJET liquid metal X-ray source'
_diffrn_source_current 3.57
_diffrn_source_power 0.2497215
_diffrn_source_target Ga
_diffrn_source_type 'Sealed X-ray tube'
_diffrn_source_voltage 69.95
_diffrn_standards_number 0
_exptl_absorpt_coefficient_mu 1.402
_exptl_absorpt_correction_T_max 0.7536
_exptl_absorpt_correction_T_min 0.5663
_exptl_absorpt_correction_type multi-scan
_exptl_absorpt_process_details 'SADABS-2016/2 - Bruker AXS, Madison WI for PHOTON III'
_exptl_crystal_colour colourless
_exptl_crystal_colour_primary colourless
_exptl_crystal_density_diffrn 1.412
_exptl_crystal_description block
_exptl_crystal_F_000 384
_exptl_crystal_size_max 0.15
_exptl_crystal_size_mid 0.13
_exptl_crystal_size_min 0.1
_refine_diff_density_max 0.711
_refine_diff_density_min -0.783
_refine_diff_density_rms 0.204
_refine_ls_abs_structure_details
; 
 Flack x determined using 2246 quotients [(I+)-(I-)]/[(I+)+(I-)] 
 (Parsons, Flack and Wagner, Acta Cryst. B69 (2013) 249-259). 
;
_refine_ls_abs_structure_Flack -0.003(9)
_refine_ls_extinction_coef 0.223(18)
_refine_ls_extinction_expression Fc^*^=kFc[1+0.001xFc^2^\l^3^/sin(2\q)]^-1/4^
_refine_ls_extinction_method 'SHELXL-2018/3 (Sheldrick 2018)'
_refine_ls_goodness_of_fit_ref 1.194
_refine_ls_hydrogen_treatment constr
_refine_ls_matrix_type full
_refine_ls_number_parameters 237
_refine_ls_number_reflns 4971
_refine_ls_number_restraints 1
_refine_ls_restrained_S_all 1.193
_refine_ls_R_factor_all 0.0439
_refine_ls_R_factor_gt 0.0387
_refine_ls_shift/su_max 0.000
_refine_ls_shift/su_mean 0.000
_refine_ls_structure_factor_coef Fsqd
_refine_ls_weighting_details 'w=1/[\s^2^(Fo^2^)+(0.0866P)^2^+0.0605P] where P=(Fo^2^+2Fc^2^)/3'
_refine_ls_weighting_scheme calc
_refine_ls_wR_factor_gt 0.1034
_refine_ls_wR_factor_ref 0.1244
_reflns_Friedel_coverage 0.867
_reflns_Friedel_fraction_full 0.933
_reflns_Friedel_fraction_max 0.931
_reflns_number_gt 4938
_reflns_number_total 4971
_reflns_threshold_expression 'I > 2\s(I)'
_cod_data_source_file d5cc02323h2.cif
_cod_data_source_block 230505b_0m
_cod_depositor_comments
;
The following automatic conversions were performed:

data item '_diffrn_radiation_probe' value 'X-ray' was changed to
'x-ray' in accordance with the
/home/data/users/saulius/crontab/automatic-downloads/rss-feeds/RSC/lib/dictionaries/cif_core.dic
dictionary named 'cif_core.dic' version 2.4.2 last updated on
2011-04-26.

Automatic conversion script
Id: cif_fix_values 8170 2020-07-09 18:12:32Z antanas 

 Adding full bibliography for 7134826--7134828.cif.
;
_cod_database_code 7134826
_shelx_shelxl_version_number 2018/3
_shelx_space_group_comment
; 
The symmetry employed for this shelxl refinement is uniquely defined 
by the following loop, which should always be used as a source of 
symmetry information in preference to the above space-group names. 
They are only intended as comments. 
;
_shelx_estimated_absorpt_t_max 0.873
_shelx_estimated_absorpt_t_min 0.817
_olex2_refinement_description
; 
1. Fixed Uiso 
 At 1.2 times of: 
  All C(H) groups, All C(H,H) groups 
 At 1.5 times of: 
  All C(H,H,H) groups 
2.a Secondary CH2 refined with riding coordinates: 
 C10(H10A,H10B), C11(H11A,H11B), C14(H14A,H14B) 
2.b Aromatic/amide H refined with riding coordinates: 
 C3(H3), C4(H4), C5(H5), C6(H6), C13(H13), C16(H16), C17(H17), C19(H19), 
 C20(H20) 
2.c Idealised Me refined as rotating group: 
 C22(H22A,H22B,H22C) 
;
_olex2_submission_special_instructions 'No special instructions were received'

loop_
_space_group_symop_operation_xyz
'x, y, z'
'-x, y+1/2, -z'

loop_
_atom_site_label
_atom_site_type_symbol
_atom_site_fract_x
_atom_site_fract_y
_atom_site_fract_z
_atom_site_U_iso_or_equiv
_atom_site_adp_type
_atom_site_occupancy
_atom_site_site_symmetry_order
_atom_site_calc_flag
_atom_site_refinement_flags_posn
_atom_site_refinement_flags_adp
_atom_site_refinement_flags_occupancy
_atom_site_disorder_assembly
_atom_site_disorder_group
C1 C 0.2771(3) 0.40444(17) 0.98476(13) 0.0173(3) Uani 1 1 d . . . . .
C2 C 0.1326(3) 0.48035(18) 0.92257(13) 0.0160(3) Uani 1 1 d . . . . .
C3 C -0.0457(3) 0.5480(2) 0.95457(13) 0.0186(3) Uani 1 1 d . . . . .
H3 H -0.145664 0.598565 0.912605 0.022 Uiso 1 1 calc R U . . .
C4 C -0.0755(3) 0.5401(2) 1.05060(14) 0.0213(4) Uani 1 1 d . . . . .
H4 H -0.196300 0.586345 1.074123 0.026 Uiso 1 1 calc R U . . .
C5 C 0.0703(3) 0.4652(2) 1.11163(14) 0.0227(4) Uani 1 1 d . . . . .
H5 H 0.048005 0.461819 1.176479 0.027 Uiso 1 1 calc R U . . .
C6 C 0.2493(3) 0.39463(19) 1.07965(14) 0.0214(4) Uani 1 1 d . . . . .
H6 H 0.347378 0.342363 1.121164 0.026 Uiso 1 1 calc R U . . .
C7 C 0.4209(3) 0.38073(19) 0.84284(14) 0.0187(3) Uani 1 1 d . . . . .
C8 C 0.2146(3) 0.47263(18) 0.82627(13) 0.0164(3) Uani 1 1 d . . . . .
C9 C 0.2882(3) 0.60451(18) 0.79190(12) 0.0179(3) Uani 1 1 d . . . . .
C10 C 0.0780(4) 0.7441(2) 0.68273(15) 0.0245(4) Uani 1 1 d . . . . .
H10A H 0.229629 0.765634 0.663509 0.029 Uiso 1 1 calc R U . . .
H10B H -0.010419 0.825177 0.685530 0.029 Uiso 1 1 calc R U . . .
C11 C -0.0466(3) 0.6499(2) 0.61250(15) 0.0240(4) Uani 1 1 d . . . . .
H11A H -0.188176 0.620250 0.637072 0.029 Uiso 1 1 calc R U . . .
H11B H -0.089882 0.695437 0.552163 0.029 Uiso 1 1 calc R U . . .
C12 C 0.0993(3) 0.5329(2) 0.59475(13) 0.0192(3) Uani 1 1 d . . . . .
C13 C 0.1214(3) 0.4293(2) 0.65288(14) 0.0202(4) Uani 1 1 d . . . . .
H13 H 0.199846 0.356301 0.631906 0.024 Uiso 1 1 calc R U . . .
C14 C 0.0335(3) 0.4184(2) 0.74791(14) 0.0199(4) Uani 1 1 d . . . . .
H14A H 0.001112 0.326580 0.761229 0.024 Uiso 1 1 calc R U . . .
H14B H -0.110111 0.467969 0.747619 0.024 Uiso 1 1 calc R U . . .
C15 C 0.2372(3) 0.5379(2) 0.51330(13) 0.0192(3) Uani 1 1 d . . . . .
C16 C 0.4505(3) 0.4768(2) 0.51893(14) 0.0221(4) Uani 1 1 d . . . . .
H16 H 0.506380 0.432789 0.575216 0.026 Uiso 1 1 calc R U . . .
C17 C 0.5822(3) 0.4792(2) 0.44370(15) 0.0233(4) Uani 1 1 d . . . . .
H17 H 0.725303 0.436282 0.448246 0.028 Uiso 1 1 calc R U . . .
C18 C 0.5016(3) 0.5453(2) 0.36178(13) 0.0218(4) Uani 1 1 d . . . . .
C19 C 0.2951(3) 0.6098(2) 0.35463(15) 0.0255(4) Uani 1 1 d . . . . .
H19 H 0.243075 0.656279 0.298977 0.031 Uiso 1 1 calc R U . . .
C20 C 0.1640(3) 0.6056(2) 0.43030(15) 0.0237(4) Uani 1 1 d . . . . .
H20 H 0.021961 0.649740 0.425461 0.028 Uiso 1 1 calc R U . . .
C22 C 0.6145(3) 0.2554(2) 0.97728(17) 0.0266(4) Uani 1 1 d . . . . .
H22A H 0.703652 0.223042 0.928212 0.040 Uiso 1 1 calc R U . . .
H22B H 0.539497 0.182658 1.005379 0.040 Uiso 1 1 calc R U . . .
H22C H 0.715855 0.299562 1.026120 0.040 Uiso 1 1 calc R U . . .
Cl1 Cl 0.66271(8) 0.54880(5) 0.26713(3) 0.02858(18) Uani 1 1 d . . . . .
N1 N 0.4440(3) 0.34558(17) 0.93613(13) 0.0201(3) Uani 1 1 d . . . . .
O1 O 0.5399(2) 0.34264(17) 0.78427(12) 0.0259(3) Uani 1 1 d . . . . .
O2 O 0.4798(3) 0.63659(16) 0.78073(12) 0.0252(3) Uani 1 1 d . . . . .
O3 O 0.1023(3) 0.68067(15) 0.77378(10) 0.0207(3) Uani 1 1 d . . . . .

loop_
_atom_site_aniso_label
_atom_site_aniso_U_11
_atom_site_aniso_U_22
_atom_site_aniso_U_33
_atom_site_aniso_U_23
_atom_site_aniso_U_13
_atom_site_aniso_U_12
C1 0.0169(7) 0.0157(7) 0.0191(8) 0.0005(6) 0.0009(6) 0.0001(5)
C2 0.0159(6) 0.0172(7) 0.0149(7) 0.0013(6) 0.0018(5) -0.0005(6)
C3 0.0177(7) 0.0211(8) 0.0173(8) 0.0019(7) 0.0032(6) 0.0014(6)
C4 0.0214(7) 0.0256(9) 0.0177(8) 0.0000(7) 0.0053(6) 0.0008(7)
C5 0.0259(9) 0.0257(9) 0.0168(8) 0.0019(7) 0.0037(7) -0.0005(7)
C6 0.0234(8) 0.0214(8) 0.0189(9) 0.0039(6) -0.0004(6) 0.0007(6)
C7 0.0159(7) 0.0187(7) 0.0219(8) -0.0015(6) 0.0039(6) -0.0022(6)
C8 0.0159(6) 0.0176(7) 0.0159(7) -0.0007(6) 0.0022(5) -0.0018(6)
C9 0.0213(7) 0.0184(8) 0.0140(7) -0.0006(6) 0.0017(5) -0.0038(6)
C10 0.0346(10) 0.0215(8) 0.0175(9) 0.0014(7) 0.0029(7) 0.0036(7)
C11 0.0235(8) 0.0300(10) 0.0185(8) -0.0026(7) 0.0019(6) 0.0070(7)
C12 0.0186(7) 0.0234(9) 0.0154(7) -0.0038(6) 0.0005(5) -0.0005(6)
C13 0.0203(7) 0.0222(8) 0.0179(8) -0.0048(7) 0.0014(6) -0.0035(6)
C14 0.0185(7) 0.0231(8) 0.0182(8) -0.0027(6) 0.0025(6) -0.0048(6)
C15 0.0202(7) 0.0219(8) 0.0152(7) -0.0010(7) 0.0010(5) 0.0017(6)
C16 0.0232(8) 0.0261(9) 0.0163(8) 0.0004(7) -0.0004(6) 0.0047(7)
C17 0.0222(8) 0.0294(9) 0.0183(8) -0.0006(7) 0.0014(6) 0.0067(7)
C18 0.0225(7) 0.0266(9) 0.0168(8) -0.0003(7) 0.0042(6) 0.0031(7)
C19 0.0246(8) 0.0318(10) 0.0204(9) 0.0051(8) 0.0039(6) 0.0069(7)
C20 0.0217(8) 0.0295(10) 0.0201(8) 0.0028(7) 0.0031(6) 0.0063(7)
C22 0.0207(8) 0.0231(9) 0.0350(11) 0.0023(8) -0.0017(7) 0.0063(7)
Cl1 0.0289(3) 0.0380(3) 0.0200(2) 0.00448(18) 0.00842(16) 0.00952(18)
N1 0.0171(6) 0.0199(7) 0.0232(7) 0.0013(6) 0.0019(5) 0.0026(5)
O1 0.0206(6) 0.0287(8) 0.0299(8) -0.0046(6) 0.0098(5) 0.0002(5)
O2 0.0219(6) 0.0267(7) 0.0266(7) 0.0031(6) 0.0015(5) -0.0083(5)
O3 0.0257(6) 0.0206(6) 0.0162(6) 0.0010(5) 0.0041(5) 0.0025(5)

loop_
_atom_type_symbol
_atom_type_description
_atom_type_scat_dispersion_real
_atom_type_scat_dispersion_imag
_atom_type_scat_source
C C 0.0137 0.0067 'International Tables Vol C Tables 4.2.6.8 and 6.1.1.4'
H H 0.0000 0.0000 'International Tables Vol C Tables 4.2.6.8 and 6.1.1.4'
Cl Cl 0.3281 0.5435 'International Tables Vol C Tables 4.2.6.8 and 6.1.1.4'
N N 0.0241 0.0134 'International Tables Vol C Tables 4.2.6.8 and 6.1.1.4'
O O 0.0389 0.0241 'International Tables Vol C Tables 4.2.6.8 and 6.1.1.4'

loop_
_geom_angle_atom_site_label_1
_geom_angle_atom_site_label_2
_geom_angle_atom_site_label_3
_geom_angle
_geom_angle_site_symmetry_1
_geom_angle_site_symmetry_3
_geom_angle_publ_flag
C2 C1 N1 109.89(17) . . ?
C6 C1 C2 122.07(17) . . ?
C6 C1 N1 128.03(17) . . ?
C1 C2 C8 108.28(15) . . ?
C3 C2 C1 120.40(17) . . ?
C3 C2 C8 131.30(16) . . ?
C2 C3 H3 120.8 . . ?
C2 C3 C4 118.35(17) . . ?
C4 C3 H3 120.8 . . ?
C3 C4 H4 119.7 . . ?
C5 C4 C3 120.62(17) . . ?
C5 C4 H4 119.7 . . ?
C4 C5 H5 119.3 . . ?
C4 C5 C6 121.49(18) . . ?
C6 C5 H5 119.3 . . ?
C1 C6 C5 117.05(17) . . ?
C1 C6 H6 121.5 . . ?
C5 C6 H6 121.5 . . ?
N1 C7 C8 107.71(16) . . ?
O1 C7 C8 126.90(19) . . ?
O1 C7 N1 125.36(19) . . ?
C2 C8 C7 102.70(14) . . ?
C2 C8 C9 112.14(15) . . ?
C2 C8 C14 114.08(14) . . ?
C7 C8 C14 110.89(15) . . ?
C9 C8 C7 110.50(14) . . ?
C9 C8 C14 106.58(15) . . ?
O2 C9 C8 126.25(18) . . ?
O2 C9 O3 124.67(18) . . ?
O3 C9 C8 109.07(14) . . ?
H10A C10 H10B 108.5 . . ?
C11 C10 H10A 110.3 . . ?
C11 C10 H10B 110.3 . . ?
O3 C10 H10A 110.3 . . ?
O3 C10 H10B 110.3 . . ?
O3 C10 C11 107.16(18) . . ?
C10 C11 H11A 109.2 . . ?
C10 C11 H11B 109.2 . . ?
H11A C11 H11B 107.9 . . ?
C12 C11 C10 111.97(16) . . ?
C12 C11 H11A 109.2 . . ?
C12 C11 H11B 109.2 . . ?
C13 C12 C11 122.99(19) . . ?
C13 C12 C15 118.82(18) . . ?
C15 C12 C11 118.03(17) . . ?
C12 C13 H13 116.9 . . ?
C12 C13 C14 126.27(18) . . ?
C14 C13 H13 116.9 . . ?
C8 C14 H14A 109.7 . . ?
C8 C14 H14B 109.7 . . ?
C13 C14 C8 109.94(15) . . ?
C13 C14 H14A 109.7 . . ?
C13 C14 H14B 109.7 . . ?
H14A C14 H14B 108.2 . . ?
C16 C15 C12 120.20(17) . . ?
C16 C15 C20 117.68(17) . . ?
C20 C15 C12 122.10(16) . . ?
C15 C16 H16 119.3 . . ?
C17 C16 C15 121.39(18) . . ?
C17 C16 H16 119.3 . . ?
C16 C17 H17 120.4 . . ?
C18 C17 C16 119.21(17) . . ?
C18 C17 H17 120.4 . . ?
C17 C18 Cl1 119.85(15) . . ?
C19 C18 C17 121.04(18) . . ?
C19 C18 Cl1 119.10(16) . . ?
C18 C19 H19 120.4 . . ?
C18 C19 C20 119.14(19) . . ?
C20 C19 H19 120.4 . . ?
C15 C20 H20 119.2 . . ?
C19 C20 C15 121.51(17) . . ?
C19 C20 H20 119.2 . . ?
H22A C22 H22B 109.5 . . ?
H22A C22 H22C 109.5 . . ?
H22B C22 H22C 109.5 . . ?
N1 C22 H22A 109.5 . . ?
N1 C22 H22B 109.5 . . ?
N1 C22 H22C 109.5 . . ?
C1 N1 C22 124.90(18) . . ?
C7 N1 C1 111.40(16) . . ?
C7 N1 C22 123.67(18) . . ?
C9 O3 C10 115.66(15) . . ?

loop_
_geom_bond_atom_site_label_1
_geom_bond_atom_site_label_2
_geom_bond_distance
_geom_bond_site_symmetry_2
_geom_bond_publ_flag
C1 C2 1.402(2) . ?
C1 C6 1.386(3) . ?
C1 N1 1.404(2) . ?
C2 C3 1.382(2) . ?
C2 C8 1.509(3) . ?
C3 H3 0.9500 . ?
C3 C4 1.404(3) . ?
C4 H4 0.9500 . ?
C4 C5 1.391(3) . ?
C5 H5 0.9500 . ?
C5 C6 1.401(3) . ?
C6 H6 0.9500 . ?
C7 C8 1.542(3) . ?
C7 N1 1.373(3) . ?
C7 O1 1.215(3) . ?
C8 C9 1.526(3) . ?
C8 C14 1.564(2) . ?
C9 O2 1.206(2) . ?
C9 O3 1.352(2) . ?
C10 H10A 0.9900 . ?
C10 H10B 0.9900 . ?
C10 C11 1.526(3) . ?
C10 O3 1.448(2) . ?
C11 H11A 0.9900 . ?
C11 H11B 0.9900 . ?
C11 C12 1.521(3) . ?
C12 C13 1.351(3) . ?
C12 C15 1.492(2) . ?
C13 H13 0.9500 . ?
C13 C14 1.509(3) . ?
C14 H14A 0.9900 . ?
C14 H14B 0.9900 . ?
C15 C16 1.403(3) . ?
C15 C20 1.403(3) . ?
C16 H16 0.9500 . ?
C16 C17 1.393(3) . ?
C17 H17 0.9500 . ?
C17 C18 1.392(3) . ?
C18 C19 1.383(3) . ?
C18 Cl1 1.736(2) . ?
C19 H19 0.9500 . ?
C19 C20 1.397(3) . ?
C20 H20 0.9500 . ?
C22 H22A 0.9800 . ?
C22 H22B 0.9800 . ?
C22 H22C 0.9800 . ?
C22 N1 1.448(2) . ?

loop_
_geom_torsion_atom_site_label_1
_geom_torsion_atom_site_label_2
_geom_torsion_atom_site_label_3
_geom_torsion_atom_site_label_4
_geom_torsion
_geom_torsion_site_symmetry_1
_geom_torsion_site_symmetry_2
_geom_torsion_site_symmetry_3
_geom_torsion_site_symmetry_4
_geom_torsion_publ_flag
C1 C2 C3 C4 0.9(3) . . . . ?
C1 C2 C8 C7 0.92(18) . . . . ?
C1 C2 C8 C9 -117.72(16) . . . . ?
C1 C2 C8 C14 120.99(17) . . . . ?
C2 C1 C6 C5 -0.5(3) . . . . ?
C2 C1 N1 C7 1.1(2) . . . . ?
C2 C1 N1 C22 -176.75(18) . . . . ?
C2 C3 C4 C5 -0.5(3) . . . . ?
C2 C8 C9 O2 112.2(2) . . . . ?
C2 C8 C9 O3 -68.96(18) . . . . ?
C2 C8 C14 C13 173.35(16) . . . . ?
C3 C2 C8 C7 179.46(19) . . . . ?
C3 C2 C8 C9 60.8(2) . . . . ?
C3 C2 C8 C14 -60.5(3) . . . . ?
C3 C4 C5 C6 -0.6(3) . . . . ?
C4 C5 C6 C1 1.0(3) . . . . ?
C6 C1 C2 C3 -0.5(3) . . . . ?
C6 C1 C2 C8 178.27(17) . . . . ?
C6 C1 N1 C7 -178.37(19) . . . . ?
C6 C1 N1 C22 3.7(3) . . . . ?
C7 C8 C9 O2 -1.7(3) . . . . ?
C7 C8 C9 O3 177.12(15) . . . . ?
C7 C8 C14 C13 -71.3(2) . . . . ?
C8 C2 C3 C4 -177.45(19) . . . . ?
C8 C7 N1 C1 -0.5(2) . . . . ?
C8 C7 N1 C22 177.41(17) . . . . ?
C8 C9 O3 C10 -129.89(17) . . . . ?
C9 C8 C14 C13 49.0(2) . . . . ?
C10 C11 C12 C13 81.8(2) . . . . ?
C10 C11 C12 C15 -93.4(2) . . . . ?
C11 C10 O3 C9 86.7(2) . . . . ?
C11 C12 C13 C14 -7.9(3) . . . . ?
C11 C12 C15 C16 145.99(19) . . . . ?
C11 C12 C15 C20 -32.2(3) . . . . ?
C12 C13 C14 C8 -87.5(2) . . . . ?
C12 C15 C16 C17 179.58(19) . . . . ?
C12 C15 C20 C19 179.9(2) . . . . ?
C13 C12 C15 C16 -29.5(3) . . . . ?
C13 C12 C15 C20 152.4(2) . . . . ?
C14 C8 C9 O2 -122.3(2) . . . . ?
C14 C8 C9 O3 56.55(19) . . . . ?
C15 C12 C13 C14 167.32(17) . . . . ?
C15 C16 C17 C18 0.9(3) . . . . ?
C16 C15 C20 C19 1.6(3) . . . . ?
C16 C17 C18 C19 0.9(3) . . . . ?
C16 C17 C18 Cl1 -179.71(17) . . . . ?
C17 C18 C19 C20 -1.4(3) . . . . ?
C18 C19 C20 C15 0.1(3) . . . . ?
C20 C15 C16 C17 -2.2(3) . . . . ?
Cl1 C18 C19 C20 179.19(18) . . . . ?
N1 C1 C2 C3 180.00(17) . . . . ?
N1 C1 C2 C8 -1.3(2) . . . . ?
N1 C1 C6 C5 178.92(18) . . . . ?
N1 C7 C8 C2 -0.26(18) . . . . ?
N1 C7 C8 C9 119.52(17) . . . . ?
N1 C7 C8 C14 -122.52(17) . . . . ?
O1 C7 C8 C2 178.01(19) . . . . ?
O1 C7 C8 C9 -62.2(2) . . . . ?
O1 C7 C8 C14 55.8(2) . . . . ?
O1 C7 N1 C1 -178.80(18) . . . . ?
O1 C7 N1 C22 -0.9(3) . . . . ?
O2 C9 O3 C10 49.0(3) . . . . ?
O3 C10 C11 C12 -68.7(2) . . . . ?
